data_1560082
loop_
_publ_author_name
'Villar\'on, David'
'Siegler, Maxime A.'
'Wezenberg, Sander J.'

_publ_section_title
;
 A photoswitchable strapped calix[4]pyrrole receptor: highly effective
 chloride binding and release
;
_journal_issue 9
_journal_name_full 'Chemical Science'
_journal_page_first 3188
_journal_page_last 3193
_journal_paper_doi 10.1039/D0SC06686A
_journal_volume 12
_journal_year 2021
_chemical_formula_moiety 'C54 H60 N4 O4, C2 H3 N'
_chemical_formula_sum 'C56 H63 N5 O4'
_chemical_formula_weight 870.11
_space_group_crystal_system monoclinic
_space_group_IT_number 14
_space_group_name_Hall '-P 2ybc'
_space_group_name_H-M_alt 'P 1 21/c 1'
_atom_sites_solution_hydrogens mixed
_atom_sites_solution_primary direct
_atom_sites_solution_secondary difmap
_audit_creation_method SHELXL-2018/3
_audit_update_record
;
2020-11-11 deposited with the CCDC.	2021-01-13 downloaded from the CCDC.
;
_cell_angle_alpha 90
_cell_angle_beta 90.2338(13)
_cell_angle_gamma 90
_cell_formula_units_Z 4
_cell_length_a 14.7734(2)
_cell_length_b 17.4936(3)
_cell_length_c 18.6427(3)
_cell_measurement_reflns_used 16054
_cell_measurement_temperature 110(2)
_cell_measurement_theta_max 71.7830
_cell_measurement_theta_min 2.9520
_cell_volume 4817.98(13)
_computing_cell_refinement 'CrysAlisPro 1.171.39.29c (Rigaku OD, 2017)'
_computing_data_collection 'CrysAlisPro 1.171.39.29c (Rigaku OD, 2017)'
_computing_data_reduction 'CrysAlisPro 1.171.39.29c (Rigaku OD, 2017)'
_computing_molecular_graphics 'SHELXTL v6.10 (Sheldrick, 2008)'
_computing_publication_material 'SHELXTL v6.10 (Sheldrick, 2008)'
_computing_structure_refinement 'SHELXL-2018/3 (Sheldrick, 2018)'
_computing_structure_solution 'SHELXS-2018/3 (Sheldrick, 2018)'
_diffrn_ambient_temperature 110(2)
_diffrn_measured_fraction_theta_full 0.999
_diffrn_measured_fraction_theta_max 0.998
_diffrn_measurement_device_type 'SuperNova, Dual, Cu at zero, Atlas'
_diffrn_measurement_method '\w scans'
_diffrn_radiation_monochromator mirror
_diffrn_radiation_source 'SuperNova (Cu) X-ray Source'
_diffrn_radiation_type CuK\a
_diffrn_radiation_wavelength 1.54178
_diffrn_reflns_av_R_equivalents 0.0260
_diffrn_reflns_av_unetI/netI 0.0214
_diffrn_reflns_Laue_measured_fraction_full 0.999
_diffrn_reflns_Laue_measured_fraction_max 0.998
_diffrn_reflns_limit_h_max 18
_diffrn_reflns_limit_h_min -18
_diffrn_reflns_limit_k_max 18
_diffrn_reflns_limit_k_min -21
_diffrn_reflns_limit_l_max 22
_diffrn_reflns_limit_l_min -18
_diffrn_reflns_number 37786
_diffrn_reflns_point_group_measured_fraction_full 0.999
_diffrn_reflns_point_group_measured_fraction_max 0.998
_diffrn_reflns_theta_full 67.679
_diffrn_reflns_theta_max 71.739
_diffrn_reflns_theta_min 2.991
_exptl_absorpt_coefficient_mu 0.594
_exptl_absorpt_correction_T_max 0.945
_exptl_absorpt_correction_T_min 0.895
_exptl_absorpt_correction_type analytical
_exptl_absorpt_process_details
;
CrysAlisPro 1.171.39.46 (Rigaku Oxford Diffraction, 2018)
Analytical numeric absorption correction using a multifaceted crystal
			model based on expressions derived by R.C. Clark & J.S. Reid.
(Clark, R. C. & Reid, J. S. (1995). Acta Cryst. A51, 887-897)
Empirical absorption correction using spherical harmonics,
 implemented in SCALE3 ABSPACK scaling algorithm.
;
_exptl_crystal_colour colorless
_exptl_crystal_density_diffrn 1.200
_exptl_crystal_description block
_exptl_crystal_F_000 1864
_exptl_crystal_recrystallization_method 'Re-crystallisation from solvent: MeCN'
_exptl_crystal_size_max 0.249
_exptl_crystal_size_mid 0.156
_exptl_crystal_size_min 0.125
_refine_diff_density_max 0.318
_refine_diff_density_min -0.324
_refine_diff_density_rms 0.037
_refine_ls_extinction_method none
_refine_ls_goodness_of_fit_ref 1.038
_refine_ls_hydrogen_treatment mixed
_refine_ls_matrix_type full
_refine_ls_number_parameters 609
_refine_ls_number_reflns 9426
_refine_ls_number_restraints 5
_refine_ls_restrained_S_all 1.038
_refine_ls_R_factor_all 0.0483
_refine_ls_R_factor_gt 0.0408
_refine_ls_shift/su_max 0.001
_refine_ls_shift/su_mean 0.000
_refine_ls_structure_factor_coef Fsqd
_refine_ls_weighting_details 'w=1/[\s^2^(Fo^2^)+(0.0498P)^2^+1.6849P] where P=(Fo^2^+2Fc^2^)/3'
_refine_ls_weighting_scheme calc
_refine_ls_wR_factor_gt 0.1029
_refine_ls_wR_factor_ref 0.1089
_reflns_Friedel_coverage 0.000
_reflns_number_gt 8076
_reflns_number_total 9426
_reflns_threshold_expression 'I > 2\s(I)'
_cod_data_source_file d0sc06686a2.cif
_cod_data_source_block (E)-1
_cod_depositor_comments 'Adding full bibliography for 1560082.cif.'
_cod_original_sg_symbol_H-M 'P 21/c'
_cod_database_code 1560082
_shelx_shelxl_version_number 2018/3
_shelx_space_group_comment
;
The symmetry employed for this shelxl refinement is uniquely defined
by the following loop, which should always be used as a source of
symmetry information in preference to the above space-group names.
They are only intended as comments.
;
_oxdiff_exptl_absorpt_empirical_full_min 0.838
_oxdiff_exptl_absorpt_empirical_full_max 1.350
_oxdiff_exptl_absorpt_empirical_details
;
Empirical correction (ABSPACK) includes:
- Absorption correction using spherical harmonics
- Frame scaling
;

loop_
_space_group_symop_operation_xyz
'x, y, z'
'-x, y+1/2, -z+1/2'
'-x, -y, -z'
'x, -y-1/2, z-1/2'

loop_
_atom_site_label
_atom_site_type_symbol
_atom_site_fract_x
_atom_site_fract_y
_atom_site_fract_z
_atom_site_U_iso_or_equiv
_atom_site_adp_type
_atom_site_occupancy
_atom_site_site_symmetry_order
_atom_site_calc_flag
_atom_site_refinement_flags_posn
_atom_site_refinement_flags_adp
_atom_site_refinement_flags_occupancy
_atom_site_disorder_assembly
_atom_site_disorder_group
C1 C 0.74680(8) 0.44554(8) 0.10607(6) 0.0232(3) Uani 1 1 d . . . . .
C2 C 0.77318(9) 0.37083(8) 0.10501(8) 0.0314(3) Uani 1 1 d . . . . .
H2 H 0.833059 0.352545 0.098048 0.038 Uiso 1 1 calc R U . . .
C3 C 0.69471(10) 0.32524(8) 0.11622(8) 0.0334(3) Uani 1 1 d . . . . .
H3 H 0.693043 0.270983 0.117876 0.040 Uiso 1 1 calc R U . . .
C4 C 0.62233(9) 0.37283(7) 0.12417(7) 0.0249(3) Uani 1 1 d . . . . .
C5 C 0.52374(9) 0.35753(8) 0.14191(7) 0.0261(3) Uani 1 1 d . . . . .
C6 C 0.50771(9) 0.38418(7) 0.21825(7) 0.0256(3) Uani 1 1 d . . . . .
C7 C 0.44384(9) 0.42946(8) 0.24989(8) 0.0307(3) Uani 1 1 d . . . . .
H7 H 0.393571 0.452640 0.226561 0.037 Uiso 1 1 calc R U . . .
C8 C 0.46619(10) 0.43571(8) 0.32430(8) 0.0315(3) Uani 1 1 d . . . . .
H8 H 0.433695 0.464108 0.359175 0.038 Uiso 1 1 calc R U . . .
C9 C 0.54271(9) 0.39350(8) 0.33639(7) 0.0265(3) Uani 1 1 d . . . . .
C10 C 0.59707(9) 0.37456(8) 0.40349(7) 0.0282(3) Uani 1 1 d . . . . .
C11 C 0.69643(9) 0.38268(8) 0.38644(7) 0.0268(3) Uani 1 1 d . . . . .
C12 C 0.75939(10) 0.33029(8) 0.36529(8) 0.0320(3) Uani 1 1 d . . . . .
H12 H 0.750039 0.276846 0.360070 0.038 Uiso 1 1 calc R U . . .
C13 C 0.84187(10) 0.37047(8) 0.35244(8) 0.0320(3) Uani 1 1 d . . . . .
H13 H 0.897129 0.348319 0.336890 0.038 Uiso 1 1 calc R U . . .
C14 C 0.82779(9) 0.44594(8) 0.36627(7) 0.0272(3) Uani 1 1 d . . . . .
C15 C 0.88666(9) 0.51576(8) 0.35630(7) 0.0283(3) Uani 1 1 d . . . . .
C16 C 0.85843(9) 0.55398(8) 0.28670(7) 0.0267(3) Uani 1 1 d . . . . .
C17 C 0.85436(9) 0.62862(8) 0.26515(8) 0.0295(3) Uani 1 1 d . . . . .
H17 H 0.865724 0.672169 0.294269 0.035 Uiso 1 1 calc R U . . .
C18 C 0.83001(9) 0.62924(8) 0.19114(8) 0.0296(3) Uani 1 1 d . . . . .
H18 H 0.822821 0.673399 0.162012 0.036 Uiso 1 1 calc R U . . .
C19 C 0.81873(8) 0.55491(8) 0.16925(7) 0.0252(3) Uani 1 1 d . . . . .
C20 C 0.80011(9) 0.51876(8) 0.09675(7) 0.0249(3) Uani 1 1 d . . . . .
C21 C 0.46233(9) 0.40162(9) 0.08944(8) 0.0325(3) Uani 1 1 d . . . . .
H21A H 0.399139 0.396737 0.104567 0.049 Uiso 1 1 calc R U . . .
H21B H 0.469141 0.380495 0.041080 0.049 Uiso 1 1 calc R U . . .
H21C H 0.479590 0.455711 0.089268 0.049 Uiso 1 1 calc R U . . .
C22 C 0.57841(11) 0.29159(9) 0.42601(8) 0.0361(3) Uani 1 1 d . . . . .
H22A H 0.592313 0.257223 0.386036 0.054 Uiso 1 1 calc R U . . .
H22B H 0.514515 0.286154 0.438993 0.054 Uiso 1 1 calc R U . . .
H22C H 0.616485 0.278466 0.467383 0.054 Uiso 1 1 calc R U . . .
C23 C 0.56940(11) 0.42795(10) 0.46462(8) 0.0382(3) Uani 1 1 d . . . . .
H23A H 0.604581 0.415537 0.507751 0.057 Uiso 1 1 calc R U . . .
H23B H 0.504767 0.421470 0.474541 0.057 Uiso 1 1 calc R U . . .
H23C H 0.581147 0.481049 0.450710 0.057 Uiso 1 1 calc R U . . .
C24 C 0.87485(10) 0.57201(9) 0.41902(8) 0.0338(3) Uani 1 1 d . . . . .
H24A H 0.810777 0.585639 0.423533 0.051 Uiso 1 1 calc R U . . .
H24B H 0.910446 0.618246 0.409906 0.051 Uiso 1 1 calc R U . . .
H24C H 0.895787 0.547977 0.463581 0.051 Uiso 1 1 calc R U . . .
C25 C 0.89185(9) 0.50014(9) 0.06142(8) 0.0322(3) Uani 1 1 d . . . . .
H25A H 0.925787 0.464631 0.092023 0.048 Uiso 1 1 calc R U . . .
H25B H 0.926687 0.547365 0.055401 0.048 Uiso 1 1 calc R U . . .
H25C H 0.881304 0.476610 0.014420 0.048 Uiso 1 1 calc R U . . .
C26 C 0.74823(9) 0.57571(8) 0.04914(7) 0.0296(3) Uani 1 1 d . . . . .
H26A H 0.736017 0.552334 0.002318 0.044 Uiso 1 1 calc R U . . .
H26B H 0.784733 0.621951 0.042614 0.044 Uiso 1 1 calc R U . . .
H26C H 0.690858 0.589173 0.072125 0.044 Uiso 1 1 calc R U . . .
C27 C 0.50492(9) 0.27035(8) 0.13634(7) 0.0289(3) Uani 1 1 d . . . . .
H27A H 0.523878 0.252464 0.088316 0.035 Uiso 1 1 calc R U . . .
H27B H 0.542776 0.243530 0.172337 0.035 Uiso 1 1 calc R U . . .
C28 C 0.40582(10) 0.24772(9) 0.14791(9) 0.0359(3) Uani 1 1 d . . . . .
H28A H 0.368538 0.271708 0.109838 0.043 Uiso 1 1 calc R U . . .
H28B H 0.385620 0.268800 0.194454 0.043 Uiso 1 1 calc R U . . .
C29 C 0.38787(10) 0.16108(9) 0.14751(8) 0.0362(3) Uani 1 1 d . . . . .
H29A H 0.326376 0.152103 0.127951 0.043 Uiso 1 1 calc R U . . .
H29B H 0.431433 0.136638 0.114451 0.043 Uiso 1 1 calc R U . . .
C30 C 0.39491(10) 0.12220(9) 0.21936(9) 0.0364(3) Uani 1 1 d . . . . .
H30A H 0.355605 0.148295 0.254595 0.044 Uiso 1 1 calc R U . . .
H30B H 0.375132 0.068293 0.215327 0.044 Uiso 1 1 calc R U . . .
C31 C 0.50617(9) 0.10414(8) 0.30990(8) 0.0289(3) Uani 1 1 d . . . . .
C32 C 0.60419(9) 0.10505(7) 0.32698(7) 0.0270(3) Uani 1 1 d . . . . .
C33 C 0.63148(10) 0.09458(8) 0.39809(8) 0.0307(3) Uani 1 1 d . . . . .
H33 H 0.587441 0.085031 0.433987 0.037 Uiso 1 1 calc R U . . .
C34 C 0.72207(10) 0.09801(8) 0.41670(8) 0.0316(3) Uani 1 1 d . . . . .
H34 H 0.740621 0.090624 0.465059 0.038 Uiso 1 1 calc R U . . .
C35 C 0.78555(9) 0.11240(8) 0.36367(7) 0.0280(3) Uani 1 1 d . . . . .
C36 C 0.88605(10) 0.12319(9) 0.37123(8) 0.0326(3) Uani 1 1 d . . . . .
H36A H 0.917592 0.073373 0.374500 0.039 Uiso 1 1 calc R U . . .
H36B H 0.900894 0.153982 0.414252 0.039 Uiso 1 1 calc R U . . .
C37 C 0.91206(9) 0.16604(8) 0.30176(7) 0.0289(3) Uani 1 1 d . . . . .
H37A H 0.915419 0.221820 0.310337 0.035 Uiso 1 1 calc R U . . .
H37B H 0.971288 0.148126 0.283660 0.035 Uiso 1 1 calc R U . . .
C38 C 0.83660(9) 0.14712(7) 0.24864(7) 0.0248(3) Uani 1 1 d . . . . .
C39 C 0.75901(9) 0.12236(7) 0.29196(7) 0.0246(3) Uani 1 1 d . . . . .
C40 C 0.66797(9) 0.11858(7) 0.27330(7) 0.0257(3) Uani 1 1 d . . . . .
H40 H 0.649386 0.125083 0.224837 0.031 Uiso 1 1 calc R U . . .
C41 C 0.83989(9) 0.15378(7) 0.17676(7) 0.0251(3) Uani 1 1 d . . . . .
C42 C 0.77191(9) 0.12126(8) 0.12277(7) 0.0279(3) Uani 1 1 d . . . . .
H42A H 0.716928 0.153533 0.120388 0.033 Uiso 1 1 calc R U . . .
H42B H 0.754094 0.068635 0.136202 0.033 Uiso 1 1 calc R U . . .
C43 C 0.82198(10) 0.12164(9) 0.05024(8) 0.0349(3) Uani 1 1 d . . . . .
H43A H 0.845825 0.070205 0.038743 0.042 Uiso 1 1 calc R U . . .
H43B H 0.781336 0.138455 0.010947 0.042 Uiso 1 1 calc R U . . .
C44 C 0.89757(10) 0.17758(8) 0.06140(8) 0.0315(3) Uani 1 1 d . . . . .
C45 C 0.95177(11) 0.21321(10) 0.01061(8) 0.0408(4) Uani 1 1 d . . . . .
H45 H 0.943894 0.202391 -0.038965 0.049 Uiso 1 1 calc R U . . .
C46 C 1.01729(11) 0.26455(11) 0.03292(8) 0.0440(4) Uani 1 1 d . . . . .
H46 H 1.054159 0.289376 -0.001614 0.053 Uiso 1 1 calc R U . . .
C47 C 1.02973(10) 0.28020(9) 0.10567(8) 0.0351(3) Uani 1 1 d . . . . .
C48 C 0.97583(9) 0.24445(8) 0.15679(7) 0.0277(3) Uani 1 1 d . . . . .
H48 H 0.984107 0.255205 0.206336 0.033 Uiso 1 1 calc R U . . .
C49 C 0.90975(9) 0.19283(8) 0.13463(7) 0.0264(3) Uani 1 1 d . . . . .
C50 C 1.09906(12) 0.33746(11) 0.12736(9) 0.0469(4) Uani 1 1 d D . . . .
C51 C 1.16458(10) 0.40440(9) 0.22530(10) 0.0401(4) Uani 1 1 d . . . . .
H51A H 1.167464 0.447500 0.190971 0.048 Uiso 1 1 calc R U . . .
H51B H 1.226750 0.385157 0.233690 0.048 Uiso 1 1 calc R U . . .
C52 C 1.12279(10) 0.43012(9) 0.29495(9) 0.0381(3) Uani 1 1 d . . . . .
H52A H 1.161120 0.470542 0.316488 0.046 Uiso 1 1 calc R U . . .
H52B H 1.121422 0.386464 0.328719 0.046 Uiso 1 1 calc R U . . .
C53 C 1.02633(10) 0.46100(9) 0.28502(8) 0.0335(3) Uani 1 1 d . . . . .
H53A H 1.026680 0.501876 0.248299 0.040 Uiso 1 1 calc R U . . .
H53B H 0.986579 0.419370 0.267508 0.040 Uiso 1 1 calc R U . . .
C54 C 0.98839(10) 0.49278(9) 0.35488(8) 0.0327(3) Uani 1 1 d . . . . .
H54A H 1.024464 0.538393 0.368059 0.039 Uiso 1 1 calc R U . . .
H54B H 0.998428 0.454068 0.392829 0.039 Uiso 1 1 calc R U . . .
N1 N 0.65497(7) 0.44609(6) 0.11827(6) 0.0236(2) Uani 1 1 d D . . . .
H1N H 0.6217(10) 0.4869(9) 0.1242(8) 0.028 Uiso 1 1 d D U . . .
N2 N 0.56695(8) 0.36210(7) 0.27166(6) 0.0263(2) Uani 1 1 d D . . . .
H2N H 0.6185(11) 0.3371(9) 0.2638(9) 0.032 Uiso 1 1 d D U . . .
N3 N 0.73873(8) 0.45271(7) 0.38618(6) 0.0265(2) Uani 1 1 d D . . . .
H3N H 0.7118(11) 0.4949(9) 0.4011(9) 0.032 Uiso 1 1 d D U . . .
N4 N 0.83578(8) 0.51006(7) 0.22791(6) 0.0270(2) Uani 1 1 d D . . . .
H4N H 0.8303(11) 0.4595(9) 0.2286(9) 0.032 Uiso 1 1 d D U . . .
O1 O 0.48872(6) 0.12565(6) 0.24274(5) 0.0312(2) Uani 1 1 d . . . . .
O2 O 0.44783(7) 0.08697(6) 0.35292(6) 0.0361(2) Uani 1 1 d . . . . .
O3 O 1.1301(2) 0.3869(2) 0.08694(13) 0.0708(10) Uani 0.635(4) 1 d D . P A 1
O3' O 1.1685(4) 0.3465(4) 0.0886(3) 0.0708(10) Uani 0.365(4) 1 d D . P A 2
O4 O 1.10744(7) 0.34399(6) 0.19717(6) 0.0369(2) Uani 1 1 d . . . . .
C1S C 0.3257(2) 0.28748(16) 0.37522(18) 0.1001(11) Uani 1 1 d . . . . .
H1S1 H 0.269507 0.285076 0.347180 0.150 Uiso 1 1 calc R U . . .
H1S2 H 0.337603 0.237487 0.397028 0.150 Uiso 1 1 calc R U . . .
H1S3 H 0.376011 0.301273 0.343674 0.150 Uiso 1 1 calc R U . . .
C2S C 0.31653(17) 0.3459(2) 0.43240(16) 0.0816(8) Uani 1 1 d . . . . .
N1S N 0.31160(16) 0.3927(2) 0.47500(13) 0.1068(10) Uani 1 1 d . . . . .

loop_
_atom_site_aniso_label
_atom_site_aniso_U_11
_atom_site_aniso_U_22
_atom_site_aniso_U_33
_atom_site_aniso_U_23
_atom_site_aniso_U_13
_atom_site_aniso_U_12
C1 0.0220(6) 0.0286(7) 0.0190(6) 0.0020(5) -0.0018(4) 0.0025(5)
C2 0.0250(6) 0.0297(7) 0.0394(8) 0.0036(6) -0.0006(5) 0.0048(5)
C3 0.0333(7) 0.0233(7) 0.0437(8) 0.0037(6) -0.0023(6) 0.0020(6)
C4 0.0268(6) 0.0258(6) 0.0219(6) 0.0018(5) -0.0037(5) -0.0002(5)
C5 0.0244(6) 0.0281(7) 0.0257(6) 0.0023(5) -0.0042(5) -0.0011(5)
C6 0.0238(6) 0.0250(6) 0.0280(7) 0.0035(5) -0.0021(5) -0.0022(5)
C7 0.0276(7) 0.0277(7) 0.0369(7) 0.0060(6) 0.0021(5) 0.0017(5)
C8 0.0333(7) 0.0268(7) 0.0344(7) 0.0008(5) 0.0075(6) 0.0019(6)
C9 0.0279(6) 0.0244(6) 0.0271(6) -0.0010(5) 0.0032(5) -0.0033(5)
C10 0.0328(7) 0.0292(7) 0.0228(6) -0.0014(5) 0.0015(5) -0.0033(5)
C11 0.0341(7) 0.0268(6) 0.0194(6) 0.0007(5) -0.0034(5) -0.0014(5)
C12 0.0396(8) 0.0268(7) 0.0297(7) -0.0016(5) 0.0015(6) -0.0001(6)
C13 0.0331(7) 0.0326(7) 0.0302(7) -0.0002(6) 0.0014(5) 0.0017(6)
C14 0.0298(7) 0.0318(7) 0.0201(6) 0.0018(5) -0.0028(5) -0.0002(5)
C15 0.0302(7) 0.0291(7) 0.0255(6) -0.0003(5) -0.0031(5) -0.0025(5)
C16 0.0233(6) 0.0318(7) 0.0250(6) -0.0016(5) -0.0013(5) -0.0025(5)
C17 0.0266(6) 0.0275(7) 0.0345(7) -0.0032(5) -0.0019(5) -0.0016(5)
C18 0.0268(6) 0.0274(7) 0.0346(7) 0.0035(5) -0.0025(5) 0.0003(5)
C19 0.0221(6) 0.0281(7) 0.0253(6) 0.0033(5) -0.0003(5) -0.0001(5)
C20 0.0243(6) 0.0278(7) 0.0228(6) 0.0028(5) 0.0007(5) 0.0005(5)
C21 0.0288(7) 0.0364(8) 0.0321(7) 0.0069(6) -0.0071(5) -0.0008(6)
C22 0.0434(8) 0.0346(8) 0.0304(7) 0.0059(6) 0.0002(6) -0.0071(6)
C23 0.0381(8) 0.0446(9) 0.0319(7) -0.0113(6) 0.0051(6) -0.0048(7)
C24 0.0399(8) 0.0332(7) 0.0282(7) -0.0038(6) -0.0024(6) -0.0045(6)
C25 0.0272(7) 0.0374(8) 0.0319(7) -0.0002(6) 0.0051(5) -0.0002(6)
C26 0.0318(7) 0.0313(7) 0.0259(6) 0.0066(5) -0.0003(5) 0.0001(6)
C27 0.0289(7) 0.0298(7) 0.0279(7) -0.0003(5) -0.0041(5) -0.0036(5)
C28 0.0294(7) 0.0359(8) 0.0424(8) 0.0020(6) -0.0070(6) -0.0053(6)
C29 0.0303(7) 0.0376(8) 0.0406(8) -0.0035(6) -0.0060(6) -0.0100(6)
C30 0.0239(7) 0.0383(8) 0.0470(9) 0.0009(7) -0.0011(6) -0.0082(6)
C31 0.0296(7) 0.0209(6) 0.0363(7) 0.0010(5) 0.0049(5) -0.0023(5)
C32 0.0274(7) 0.0203(6) 0.0333(7) 0.0004(5) 0.0038(5) -0.0020(5)
C33 0.0354(7) 0.0261(7) 0.0305(7) 0.0019(5) 0.0071(5) -0.0028(6)
C34 0.0378(8) 0.0300(7) 0.0271(7) 0.0031(5) 0.0010(5) -0.0020(6)
C35 0.0316(7) 0.0238(6) 0.0286(7) -0.0004(5) -0.0009(5) -0.0007(5)
C36 0.0320(7) 0.0377(8) 0.0279(7) 0.0008(6) -0.0039(5) -0.0025(6)
C37 0.0266(7) 0.0310(7) 0.0290(7) -0.0013(5) -0.0015(5) -0.0025(5)
C38 0.0237(6) 0.0222(6) 0.0285(6) -0.0016(5) -0.0001(5) 0.0006(5)
C39 0.0271(6) 0.0195(6) 0.0273(6) -0.0014(5) 0.0018(5) -0.0003(5)
C40 0.0282(7) 0.0215(6) 0.0273(6) -0.0005(5) 0.0010(5) -0.0015(5)
C41 0.0245(6) 0.0223(6) 0.0286(7) -0.0006(5) -0.0013(5) 0.0025(5)
C42 0.0289(7) 0.0256(6) 0.0291(7) -0.0009(5) -0.0037(5) 0.0020(5)
C43 0.0375(8) 0.0396(8) 0.0277(7) -0.0007(6) -0.0039(6) -0.0005(6)
C44 0.0326(7) 0.0349(7) 0.0270(7) 0.0033(6) -0.0037(5) 0.0038(6)
C45 0.0439(9) 0.0537(10) 0.0248(7) 0.0067(6) -0.0031(6) -0.0033(7)
C46 0.0449(9) 0.0585(10) 0.0287(7) 0.0144(7) 0.0010(6) -0.0091(8)
C47 0.0337(7) 0.0396(8) 0.0318(7) 0.0090(6) -0.0017(6) -0.0038(6)
C48 0.0271(6) 0.0286(7) 0.0274(7) 0.0035(5) 0.0000(5) 0.0031(5)
C49 0.0269(6) 0.0258(6) 0.0264(6) 0.0032(5) -0.0008(5) 0.0046(5)
C50 0.0445(9) 0.0606(11) 0.0356(8) 0.0149(8) 0.0007(7) -0.0199(8)
C51 0.0293(7) 0.0334(8) 0.0576(10) -0.0035(7) 0.0049(7) -0.0087(6)
C52 0.0309(7) 0.0346(8) 0.0486(9) -0.0061(7) -0.0060(6) -0.0048(6)
C53 0.0308(7) 0.0352(8) 0.0344(7) -0.0004(6) -0.0028(6) -0.0017(6)
C54 0.0311(7) 0.0343(7) 0.0326(7) -0.0008(6) -0.0073(6) -0.0025(6)
N1 0.0227(5) 0.0235(5) 0.0245(5) 0.0006(4) 0.0005(4) 0.0019(4)
N2 0.0254(5) 0.0294(6) 0.0239(5) -0.0016(4) -0.0013(4) 0.0027(5)
N3 0.0295(6) 0.0251(6) 0.0247(5) 0.0003(4) -0.0013(4) -0.0007(5)
N4 0.0320(6) 0.0246(6) 0.0243(5) 0.0013(4) -0.0026(4) -0.0027(5)
O1 0.0239(5) 0.0330(5) 0.0366(5) 0.0032(4) 0.0012(4) -0.0046(4)
O2 0.0303(5) 0.0346(5) 0.0434(6) 0.0058(4) 0.0106(4) -0.0032(4)
O3 0.087(2) 0.084(2) 0.0411(9) 0.0271(14) -0.0060(12) -0.0530(16)
O3' 0.087(2) 0.084(2) 0.0411(9) 0.0271(14) -0.0060(12) -0.0530(16)
O4 0.0397(6) 0.0329(5) 0.0381(6) -0.0024(4) 0.0069(4) -0.0115(4)
C1S 0.096(2) 0.0767(17) 0.127(3) 0.0305(17) -0.0488(18) -0.0472(16)
C2S 0.0564(14) 0.116(2) 0.0724(17) 0.0296(16) -0.0113(12) -0.0349(15)
N1S 0.0644(14) 0.193(3) 0.0631(14) 0.0045(17) 0.0186(11) -0.0204(17)

loop_
_atom_type_symbol
_atom_type_description
_atom_type_scat_dispersion_real
_atom_type_scat_dispersion_imag
_atom_type_scat_source
C C 0.0181 0.0091 'International Tables Vol C Tables 4.2.6.8 and 6.1.1.4'
H H 0.0000 0.0000 'International Tables Vol C Tables 4.2.6.8 and 6.1.1.4'
N N 0.0311 0.0180 'International Tables Vol C Tables 4.2.6.8 and 6.1.1.4'
O O 0.0492 0.0322 'International Tables Vol C Tables 4.2.6.8 and 6.1.1.4'

loop_
_geom_angle_atom_site_label_1
_geom_angle_atom_site_label_2
_geom_angle_atom_site_label_3
_geom_angle
_geom_angle_site_symmetry_1
_geom_angle_site_symmetry_3
_geom_angle_publ_flag
C2 C1 N1 106.92(12) . . ?
C2 C1 C20 131.31(12) . . ?
N1 C1 C20 121.77(11) . . ?
C1 C2 C3 107.56(12) . . ?
C1 C2 H2 126.2 . . ?
C3 C2 H2 126.2 . . ?
C4 C3 C2 108.27(12) . . ?
C4 C3 H3 125.9 . . ?
C2 C3 H3 125.9 . . ?
C3 C4 N1 106.57(12) . . ?
C3 C4 C5 132.01(13) . . ?
N1 C4 C5 121.27(11) . . ?
C6 C5 C4 107.69(10) . . ?
C6 C5 C21 110.38(11) . . ?
C4 C5 C21 109.68(11) . . ?
C6 C5 C27 109.62(11) . . ?
C4 C5 C27 109.27(11) . . ?
C21 C5 C27 110.16(11) . . ?
C7 C6 N2 106.73(12) . . ?
C7 C6 C5 133.90(12) . . ?
N2 C6 C5 119.37(11) . . ?
C6 C7 C8 107.82(12) . . ?
C6 C7 H7 126.1 . . ?
C8 C7 H7 126.1 . . ?
C9 C8 C7 107.83(12) . . ?
C9 C8 H8 126.1 . . ?
C7 C8 H8 126.1 . . ?
C8 C9 N2 106.81(12) . . ?
C8 C9 C10 133.35(13) . . ?
N2 C9 C10 119.77(12) . . ?
C11 C10 C9 108.48(11) . . ?
C11 C10 C23 111.24(11) . . ?
C9 C10 C23 109.75(12) . . ?
C11 C10 C22 108.79(12) . . ?
C9 C10 C22 109.63(11) . . ?
C23 C10 C22 108.93(12) . . ?
C12 C11 N3 106.67(12) . . ?
C12 C11 C10 131.44(13) . . ?
N3 C11 C10 121.78(12) . . ?
C11 C12 C13 107.52(13) . . ?
C11 C12 H12 126.2 . . ?
C13 C12 H12 126.2 . . ?
C14 C13 C12 108.33(13) . . ?
C14 C13 H13 125.8 . . ?
C12 C13 H13 125.8 . . ?
C13 C14 N3 106.38(12) . . ?
C13 C14 C15 132.23(13) . . ?
N3 C14 C15 121.05(12) . . ?
C14 C15 C16 107.77(11) . . ?
C14 C15 C24 110.87(11) . . ?
C16 C15 C24 109.67(12) . . ?
C14 C15 C54 110.46(11) . . ?
C16 C15 C54 111.20(11) . . ?
C24 C15 C54 106.90(11) . . ?
C17 C16 N4 106.77(12) . . ?
C17 C16 C15 133.15(12) . . ?
N4 C16 C15 119.96(12) . . ?
C16 C17 C18 107.60(12) . . ?
C16 C17 H17 126.2 . . ?
C18 C17 H17 126.2 . . ?
C19 C18 C17 108.09(12) . . ?
C19 C18 H18 126.0 . . ?
C17 C18 H18 126.0 . . ?
N4 C19 C18 106.49(12) . . ?
N4 C19 C20 120.35(12) . . ?
C18 C19 C20 132.95(12) . . ?
C1 C20 C19 110.06(10) . . ?
C1 C20 C26 110.88(11) . . ?
C19 C20 C26 109.43(11) . . ?
C1 C20 C25 109.17(11) . . ?
C19 C20 C25 108.16(11) . . ?
C26 C20 C25 109.09(11) . . ?
C5 C21 H21A 109.5 . . ?
C5 C21 H21B 109.5 . . ?
H21A C21 H21B 109.5 . . ?
C5 C21 H21C 109.5 . . ?
H21A C21 H21C 109.5 . . ?
H21B C21 H21C 109.5 . . ?
C10 C22 H22A 109.5 . . ?
C10 C22 H22B 109.5 . . ?
H22A C22 H22B 109.5 . . ?
C10 C22 H22C 109.5 . . ?
H22A C22 H22C 109.5 . . ?
H22B C22 H22C 109.5 . . ?
C10 C23 H23A 109.5 . . ?
C10 C23 H23B 109.5 . . ?
H23A C23 H23B 109.5 . . ?
C10 C23 H23C 109.5 . . ?
H23A C23 H23C 109.5 . . ?
H23B C23 H23C 109.5 . . ?
C15 C24 H24A 109.5 . . ?
C15 C24 H24B 109.5 . . ?
H24A C24 H24B 109.5 . . ?
C15 C24 H24C 109.5 . . ?
H24A C24 H24C 109.5 . . ?
H24B C24 H24C 109.5 . . ?
C20 C25 H25A 109.5 . . ?
C20 C25 H25B 109.5 . . ?
H25A C25 H25B 109.5 . . ?
C20 C25 H25C 109.5 . . ?
H25A C25 H25C 109.5 . . ?
H25B C25 H25C 109.5 . . ?
C20 C26 H26A 109.5 . . ?
C20 C26 H26B 109.5 . . ?
H26A C26 H26B 109.5 . . ?
C20 C26 H26C 109.5 . . ?
H26A C26 H26C 109.5 . . ?
H26B C26 H26C 109.5 . . ?
C28 C27 C5 114.52(12) . . ?
C28 C27 H27A 108.6 . . ?
C5 C27 H27A 108.6 . . ?
C28 C27 H27B 108.6 . . ?
C5 C27 H27B 108.6 . . ?
H27A C27 H27B 107.6 . . ?
C27 C28 C29 114.74(13) . . ?
C27 C28 H28A 108.6 . . ?
C29 C28 H28A 108.6 . . ?
C27 C28 H28B 108.6 . . ?
C29 C28 H28B 108.6 . . ?
H28A C28 H28B 107.6 . . ?
C30 C29 C28 115.43(13) . . ?
C30 C29 H29A 108.4 . . ?
C28 C29 H29A 108.4 . . ?
C30 C29 H29B 108.4 . . ?
C28 C29 H29B 108.4 . . ?
H29A C29 H29B 107.5 . . ?
O1 C30 C29 108.09(11) . . ?
O1 C30 H30A 110.1 . . ?
C29 C30 H30A 110.1 . . ?
O1 C30 H30B 110.1 . . ?
C29 C30 H30B 110.1 . . ?
H30A C30 H30B 108.4 . . ?
O2 C31 O1 123.66(13) . . ?
O2 C31 C32 123.72(13) . . ?
O1 C31 C32 112.60(11) . . ?
C33 C32 C40 120.61(13) . . ?
C33 C32 C31 118.74(12) . . ?
C40 C32 C31 120.61(13) . . ?
C34 C33 C32 120.53(13) . . ?
C34 C33 H33 119.7 . . ?
C32 C33 H33 119.7 . . ?
C33 C34 C35 119.02(13) . . ?
C33 C34 H34 120.5 . . ?
C35 C34 H34 120.5 . . ?
C34 C35 C39 120.95(13) . . ?
C34 C35 C36 128.75(13) . . ?
C39 C35 C36 110.24(12) . . ?
C35 C36 C37 103.37(11) . . ?
C35 C36 H36A 111.1 . . ?
C37 C36 H36A 111.1 . . ?
C35 C36 H36B 111.1 . . ?
C37 C36 H36B 111.1 . . ?
H36A C36 H36B 109.1 . . ?
C38 C37 C36 104.79(11) . . ?
C38 C37 H37A 110.8 . . ?
C36 C37 H37A 110.8 . . ?
C38 C37 H37B 110.8 . . ?
C36 C37 H37B 110.8 . . ?
H37A C37 H37B 108.9 . . ?
C41 C38 C39 127.13(12) . . ?
C41 C38 C37 126.77(12) . . ?
C39 C38 C37 106.08(11) . . ?
C40 C39 C35 119.95(12) . . ?
C40 C39 C38 129.25(12) . . ?
C35 C39 C38 110.16(12) . . ?
C39 C40 C32 118.92(12) . . ?
C39 C40 H40 120.5 . . ?
C32 C40 H40 120.5 . . ?
C38 C41 C49 126.95(12) . . ?
C38 C41 C42 126.65(12) . . ?
C49 C41 C42 106.39(11) . . ?
C41 C42 C43 105.03(11) . . ?
C41 C42 H42A 110.7 . . ?
C43 C42 H42A 110.7 . . ?
C41 C42 H42B 110.7 . . ?
C43 C42 H42B 110.7 . . ?
H42A C42 H42B 108.8 . . ?
C44 C43 C42 103.92(11) . . ?
C44 C43 H43A 111.0 . . ?
C42 C43 H43A 111.0 . . ?
C44 C43 H43B 111.0 . . ?
C42 C43 H43B 111.0 . . ?
H43A C43 H43B 109.0 . . ?
C45 C44 C49 120.40(14) . . ?
C45 C44 C43 128.99(13) . . ?
C49 C44 C43 110.61(12) . . ?
C46 C45 C44 119.38(14) . . ?
C46 C45 H45 120.3 . . ?
C44 C45 H45 120.3 . . ?
C45 C46 C47 120.60(14) . . ?
C45 C46 H46 119.7 . . ?
C47 C46 H46 119.7 . . ?
C48 C47 C46 120.25(14) . . ?
C48 C47 C50 120.75(14) . . ?
C46 C47 C50 118.97(14) . . ?
C49 C48 C47 119.38(13) . . ?
C49 C48 H48 120.3 . . ?
C47 C48 H48 120.3 . . ?
C48 C49 C44 119.99(13) . . ?
C48 C49 C41 129.57(12) . . ?
C44 C49 C41 110.17(12) . . ?
O3 C50 O4 120.6(2) . . ?
O3' C50 O4 118.8(3) . . ?
O3 C50 C47 124.21(19) . . ?
O3' C50 C47 119.2(3) . . ?
O4 C50 C47 112.99(13) . . ?
O4 C51 C52 106.80(12) . . ?
O4 C51 H51A 110.4 . . ?
C52 C51 H51A 110.4 . . ?
O4 C51 H51B 110.4 . . ?
C52 C51 H51B 110.4 . . ?
H51A C51 H51B 108.6 . . ?
C51 C52 C53 112.60(13) . . ?
C51 C52 H52A 109.1 . . ?
C53 C52 H52A 109.1 . . ?
C51 C52 H52B 109.1 . . ?
C53 C52 H52B 109.1 . . ?
H52A C52 H52B 107.8 . . ?
C54 C53 C52 111.70(12) . . ?
C54 C53 H53A 109.3 . . ?
C52 C53 H53A 109.3 . . ?
C54 C53 H53B 109.3 . . ?
C52 C53 H53B 109.3 . . ?
H53A C53 H53B 107.9 . . ?
C53 C54 C15 117.85(11) . . ?
C53 C54 H54A 107.8 . . ?
C15 C54 H54A 107.8 . . ?
C53 C54 H54B 107.8 . . ?
C15 C54 H54B 107.8 . . ?
H54A C54 H54B 107.2 . . ?
C4 N1 C1 110.68(11) . . ?
C4 N1 H1N 123.6(10) . . ?
C1 N1 H1N 125.6(10) . . ?
C9 N2 C6 110.81(11) . . ?
C9 N2 H2N 124.5(11) . . ?
C6 N2 H2N 124.0(11) . . ?
C14 N3 C11 111.09(12) . . ?
C14 N3 H3N 126.1(11) . . ?
C11 N3 H3N 122.5(11) . . ?
C19 N4 C16 111.04(12) . . ?
C19 N4 H4N 124.5(11) . . ?
C16 N4 H4N 124.4(11) . . ?
C31 O1 C30 116.82(11) . . ?
C50 O4 C51 118.36(13) . . ?
C2S C1S H1S1 109.5 . . ?
C2S C1S H1S2 109.5 . . ?
H1S1 C1S H1S2 109.5 . . ?
C2S C1S H1S3 109.5 . . ?
H1S1 C1S H1S3 109.5 . . ?
H1S2 C1S H1S3 109.5 . . ?
N1S C2S C1S 177.4(3) . . ?

loop_
_geom_bond_atom_site_label_1
_geom_bond_atom_site_label_2
_geom_bond_distance
_geom_bond_site_symmetry_2
_geom_bond_publ_flag
C1 C2 1.3641(19) . ?
C1 N1 1.3764(16) . ?
C1 C20 1.5140(18) . ?
C2 C3 1.423(2) . ?
C2 H2 0.9500 . ?
C3 C4 1.364(2) . ?
C3 H3 0.9500 . ?
C4 N1 1.3739(17) . ?
C4 C5 1.5186(18) . ?
C5 C6 1.5170(18) . ?
C5 C21 1.5387(18) . ?
C5 C27 1.5536(19) . ?
C6 C7 1.368(2) . ?
C6 N2 1.3783(17) . ?
C7 C8 1.429(2) . ?
C7 H7 0.9500 . ?
C8 C9 1.368(2) . ?
C8 H8 0.9500 . ?
C9 N2 1.3746(17) . ?
C9 C10 1.5205(19) . ?
C10 C11 1.5098(19) . ?
C10 C23 1.5304(19) . ?
C10 C22 1.5362(19) . ?
C11 C12 1.365(2) . ?
C11 N3 1.3753(18) . ?
C12 C13 1.428(2) . ?
C12 H12 0.9500 . ?
C13 C14 1.361(2) . ?
C13 H13 0.9500 . ?
C14 N3 1.3737(18) . ?
C14 C15 1.5114(19) . ?
C15 C16 1.5167(18) . ?
C15 C24 1.5388(19) . ?
C15 C54 1.5561(19) . ?
C16 C17 1.367(2) . ?
C16 N4 1.3785(17) . ?
C17 C18 1.425(2) . ?
C17 H17 0.9500 . ?
C18 C19 1.3728(19) . ?
C18 H18 0.9500 . ?
C19 N4 1.3685(17) . ?
C19 C20 1.5165(18) . ?
C20 C26 1.5369(18) . ?
C20 C25 1.5441(18) . ?
C21 H21A 0.9800 . ?
C21 H21B 0.9800 . ?
C21 H21C 0.9800 . ?
C22 H22A 0.9800 . ?
C22 H22B 0.9800 . ?
C22 H22C 0.9800 . ?
C23 H23A 0.9800 . ?
C23 H23B 0.9800 . ?
C23 H23C 0.9800 . ?
C24 H24A 0.9800 . ?
C24 H24B 0.9800 . ?
C24 H24C 0.9800 . ?
C25 H25A 0.9800 . ?
C25 H25B 0.9800 . ?
C25 H25C 0.9800 . ?
C26 H26A 0.9800 . ?
C26 H26B 0.9800 . ?
C26 H26C 0.9800 . ?
C27 C28 1.5327(19) . ?
C27 H27A 0.9900 . ?
C27 H27B 0.9900 . ?
C28 C29 1.539(2) . ?
C28 H28A 0.9900 . ?
C28 H28B 0.9900 . ?
C29 C30 1.506(2) . ?
C29 H29A 0.9900 . ?
C29 H29B 0.9900 . ?
C30 O1 1.4523(16) . ?
C30 H30A 0.9900 . ?
C30 H30B 0.9900 . ?
C31 O2 1.2173(17) . ?
C31 O1 1.3317(18) . ?
C31 C32 1.4815(19) . ?
C32 C33 1.396(2) . ?
C32 C40 1.3976(19) . ?
C33 C34 1.383(2) . ?
C33 H33 0.9500 . ?
C34 C35 1.388(2) . ?
C34 H34 0.9500 . ?
C35 C39 1.4026(19) . ?
C35 C36 1.5028(19) . ?
C36 C37 1.5463(19) . ?
C36 H36A 0.9900 . ?
C36 H36B 0.9900 . ?
C37 C38 1.5244(18) . ?
C37 H37A 0.9900 . ?
C37 H37B 0.9900 . ?
C38 C41 1.3462(19) . ?
C38 C39 1.4701(18) . ?
C39 C40 1.3893(19) . ?
C40 H40 0.9500 . ?
C41 C49 1.4681(18) . ?
C41 C42 1.5287(18) . ?
C42 C43 1.5440(19) . ?
C42 H42A 0.9900 . ?
C42 H42B 0.9900 . ?
C43 C44 1.499(2) . ?
C43 H43A 0.9900 . ?
C43 H43B 0.9900 . ?
C44 C45 1.390(2) . ?
C44 C49 1.4019(19) . ?
C45 C46 1.383(2) . ?
C45 H45 0.9500 . ?
C46 C47 1.395(2) . ?
C46 H46 0.9500 . ?
C47 C48 1.3928(19) . ?
C47 C50 1.487(2) . ?
C48 C49 1.3914(19) . ?
C48 H48 0.9500 . ?
C50 O3 1.237(3) . ?
C50 O3' 1.266(5) . ?
C50 O4 1.312(2) . ?
C51 O4 1.4493(18) . ?
C51 C52 1.509(2) . ?
C51 H51A 0.9900 . ?
C51 H51B 0.9900 . ?
C52 C53 1.535(2) . ?
C52 H52A 0.9900 . ?
C52 H52B 0.9900 . ?
C53 C54 1.525(2) . ?
C53 H53A 0.9900 . ?
C53 H53B 0.9900 . ?
C54 H54A 0.9900 . ?
C54 H54B 0.9900 . ?
N1 H1N 0.874(15) . ?
N2 H2N 0.890(15) . ?
N3 H3N 0.883(15) . ?
N4 H4N 0.888(16) . ?
C1S C2S 1.483(5) . ?
C1S H1S1 0.9800 . ?
C1S H1S2 0.9800 . ?
C1S H1S3 0.9800 . ?
C2S N1S 1.144(4) . ?

loop_
_geom_hbond_atom_site_label_D
_geom_hbond_atom_site_label_H
_geom_hbond_atom_site_label_A
_geom_hbond_distance_DH
_geom_hbond_distance_HA
_geom_hbond_distance_DA
_geom_hbond_angle_DHA
_geom_hbond_site_symmetry_A
_geom_hbond_publ_flag
N1 H1N O2 0.874(15) 2.075(15) 2.9454(15) 173.8(15) 2_655 yes

loop_
_geom_torsion_atom_site_label_1
_geom_torsion_atom_site_label_2
_geom_torsion_atom_site_label_3
_geom_torsion_atom_site_label_4
_geom_torsion
_geom_torsion_site_symmetry_1
_geom_torsion_site_symmetry_2
_geom_torsion_site_symmetry_3
_geom_torsion_site_symmetry_4
_geom_torsion_publ_flag
N1 C1 C2 C3 0.56(16) . . . . ?
C20 C1 C2 C3 -179.59(13) . . . . ?
C1 C2 C3 C4 -0.24(17) . . . . ?
C2 C3 C4 N1 -0.17(16) . . . . ?
C2 C3 C4 C5 -175.53(13) . . . . ?
C3 C4 C5 C6 107.41(17) . . . . ?
N1 C4 C5 C6 -67.38(15) . . . . ?
C3 C4 C5 C21 -132.44(16) . . . . ?
N1 C4 C5 C21 52.77(16) . . . . ?
C3 C4 C5 C27 -11.6(2) . . . . ?
N1 C4 C5 C27 173.61(11) . . . . ?
C4 C5 C6 C7 130.43(16) . . . . ?
C21 C5 C6 C7 10.7(2) . . . . ?
C27 C5 C6 C7 -110.79(17) . . . . ?
C4 C5 C6 N2 -48.61(16) . . . . ?
C21 C5 C6 N2 -168.32(11) . . . . ?
C27 C5 C6 N2 70.16(15) . . . . ?
N2 C6 C7 C8 0.90(15) . . . . ?
C5 C6 C7 C8 -178.23(14) . . . . ?
C6 C7 C8 C9 -0.55(16) . . . . ?
C7 C8 C9 N2 -0.03(15) . . . . ?
C7 C8 C9 C10 -176.89(14) . . . . ?
C8 C9 C10 C11 -136.50(16) . . . . ?
N2 C9 C10 C11 46.97(16) . . . . ?
C8 C9 C10 C23 -14.8(2) . . . . ?
N2 C9 C10 C23 168.69(12) . . . . ?
C8 C9 C10 C22 104.82(17) . . . . ?
N2 C9 C10 C22 -71.71(16) . . . . ?
C9 C10 C11 C12 -94.61(17) . . . . ?
C23 C10 C11 C12 144.59(15) . . . . ?
C22 C10 C11 C12 24.6(2) . . . . ?
C9 C10 C11 N3 81.06(15) . . . . ?
C23 C10 C11 N3 -39.75(17) . . . . ?
C22 C10 C11 N3 -159.74(12) . . . . ?
N3 C11 C12 C13 0.32(15) . . . . ?
C10 C11 C12 C13 176.47(13) . . . . ?
C11 C12 C13 C14 0.32(16) . . . . ?
C12 C13 C14 N3 -0.82(15) . . . . ?
C12 C13 C14 C15 -173.98(13) . . . . ?
C13 C14 C15 C16 98.32(17) . . . . ?
N3 C14 C15 C16 -74.02(15) . . . . ?
C13 C14 C15 C24 -141.65(15) . . . . ?
N3 C14 C15 C24 46.01(16) . . . . ?
C13 C14 C15 C54 -23.3(2) . . . . ?
N3 C14 C15 C54 164.32(11) . . . . ?
C14 C15 C16 C17 145.79(15) . . . . ?
C24 C15 C16 C17 25.0(2) . . . . ?
C54 C15 C16 C17 -93.01(18) . . . . ?
C14 C15 C16 N4 -38.80(16) . . . . ?
C24 C15 C16 N4 -159.58(12) . . . . ?
C54 C15 C16 N4 82.40(15) . . . . ?
N4 C16 C17 C18 -0.93(15) . . . . ?
C15 C16 C17 C18 174.92(14) . . . . ?
C16 C17 C18 C19 0.66(16) . . . . ?
C17 C18 C19 N4 -0.11(15) . . . . ?
C17 C18 C19 C20 -174.65(13) . . . . ?
C2 C1 C20 C19 -101.05(16) . . . . ?
N1 C1 C20 C19 78.78(14) . . . . ?
C2 C1 C20 C26 137.73(15) . . . . ?
N1 C1 C20 C26 -42.44(16) . . . . ?
C2 C1 C20 C25 17.52(19) . . . . ?
N1 C1 C20 C25 -162.65(11) . . . . ?
N4 C19 C20 C1 35.97(16) . . . . ?
C18 C19 C20 C1 -150.10(14) . . . . ?
N4 C19 C20 C26 158.04(12) . . . . ?
C18 C19 C20 C26 -28.0(2) . . . . ?
N4 C19 C20 C25 -83.23(15) . . . . ?
C18 C19 C20 C25 90.71(17) . . . . ?
C6 C5 C27 C28 66.27(14) . . . . ?
C4 C5 C27 C28 -175.93(11) . . . . ?
C21 C5 C27 C28 -55.38(16) . . . . ?
C5 C27 C28 C29 -176.08(12) . . . . ?
C27 C28 C29 C30 89.97(16) . . . . ?
C28 C29 C30 O1 -66.67(17) . . . . ?
O2 C31 C32 C33 -7.9(2) . . . . ?
O1 C31 C32 C33 170.86(12) . . . . ?
O2 C31 C32 C40 174.14(13) . . . . ?
O1 C31 C32 C40 -7.11(18) . . . . ?
C40 C32 C33 C34 0.5(2) . . . . ?
C31 C32 C33 C34 -177.47(13) . . . . ?
C32 C33 C34 C35 0.3(2) . . . . ?
C33 C34 C35 C39 -0.9(2) . . . . ?
C33 C34 C35 C36 176.12(14) . . . . ?
C34 C35 C36 C37 -159.45(14) . . . . ?
C39 C35 C36 C37 17.79(15) . . . . ?
C35 C36 C37 C38 -22.85(14) . . . . ?
C36 C37 C38 C41 -161.15(13) . . . . ?
C36 C37 C38 C39 20.43(14) . . . . ?
C34 C35 C39 C40 0.6(2) . . . . ?
C36 C35 C39 C40 -176.89(12) . . . . ?
C34 C35 C39 C38 172.24(12) . . . . ?
C36 C35 C39 C38 -5.25(15) . . . . ?
C41 C38 C39 C40 -17.7(2) . . . . ?
C37 C38 C39 C40 160.71(13) . . . . ?
C41 C38 C39 C35 171.66(13) . . . . ?
C37 C38 C39 C35 -9.94(14) . . . . ?
C35 C39 C40 C32 0.22(19) . . . . ?
C38 C39 C40 C32 -169.64(13) . . . . ?
C33 C32 C40 C39 -0.76(19) . . . . ?
C31 C32 C40 C39 177.17(12) . . . . ?
C39 C38 C41 C49 166.50(13) . . . . ?
C37 C38 C41 C49 -11.6(2) . . . . ?
C39 C38 C41 C42 -14.2(2) . . . . ?
C37 C38 C41 C42 167.68(13) . . . . ?
C38 C41 C42 C43 -161.97(13) . . . . ?
C49 C41 C42 C43 17.42(14) . . . . ?
C41 C42 C43 C44 -19.47(14) . . . . ?
C42 C43 C44 C45 -164.35(15) . . . . ?
C42 C43 C44 C49 15.21(16) . . . . ?
C49 C44 C45 C46 -0.7(2) . . . . ?
C43 C44 C45 C46 178.82(16) . . . . ?
C44 C45 C46 C47 0.5(3) . . . . ?
C45 C46 C47 C48 -0.3(3) . . . . ?
C45 C46 C47 C50 -178.23(17) . . . . ?
C46 C47 C48 C49 0.2(2) . . . . ?
C50 C47 C48 C49 178.11(14) . . . . ?
C47 C48 C49 C44 -0.4(2) . . . . ?
C47 C48 C49 C41 -173.71(13) . . . . ?
C45 C44 C49 C48 0.6(2) . . . . ?
C43 C44 C49 C48 -178.98(12) . . . . ?
C45 C44 C49 C41 175.15(13) . . . . ?
C43 C44 C49 C41 -4.45(16) . . . . ?
C38 C41 C49 C48 -15.3(2) . . . . ?
C42 C41 C49 C48 165.35(13) . . . . ?
C38 C41 C49 C44 170.89(13) . . . . ?
C42 C41 C49 C44 -8.50(15) . . . . ?
C48 C47 C50 O3 -157.8(3) . . . . ?
C46 C47 C50 O3 20.1(4) . . . . ?
C48 C47 C50 O3' 152.1(4) . . . . ?
C46 C47 C50 O3' -30.0(4) . . . . ?
C48 C47 C50 O4 5.5(2) . . . . ?
C46 C47 C50 O4 -176.61(16) . . . . ?
O4 C51 C52 C53 -60.34(17) . . . . ?
C51 C52 C53 C54 -175.23(13) . . . . ?
C52 C53 C54 C15 -171.60(12) . . . . ?
C14 C15 C54 C53 80.33(15) . . . . ?
C16 C15 C54 C53 -39.27(17) . . . . ?
C24 C15 C54 C53 -158.96(13) . . . . ?
C3 C4 N1 C1 0.54(15) . . . . ?
C5 C4 N1 C1 176.50(11) . . . . ?
C2 C1 N1 C4 -0.69(15) . . . . ?
C20 C1 N1 C4 179.44(11) . . . . ?
C8 C9 N2 C6 0.61(15) . . . . ?
C10 C9 N2 C6 177.97(11) . . . . ?
C7 C6 N2 C9 -0.95(15) . . . . ?
C5 C6 N2 C9 178.33(11) . . . . ?
C13 C14 N3 C11 1.05(15) . . . . ?
C15 C14 N3 C11 175.14(11) . . . . ?
C12 C11 N3 C14 -0.86(15) . . . . ?
C10 C11 N3 C14 -177.46(11) . . . . ?
C18 C19 N4 C16 -0.49(15) . . . . ?
C20 C19 N4 C16 174.89(11) . . . . ?
C17 C16 N4 C19 0.90(15) . . . . ?
C15 C16 N4 C19 -175.60(11) . . . . ?
O2 C31 O1 C30 -4.9(2) . . . . ?
C32 C31 O1 C30 176.35(11) . . . . ?
C29 C30 O1 C31 170.45(12) . . . . ?
O3 C50 O4 C51 -8.5(3) . . . . ?
O3' C50 O4 C51 40.7(4) . . . . ?
C47 C50 O4 C51 -172.53(14) . . . . ?
C52 C51 O4 C50 146.84(15) . . . . ?
